data_2227656
loop_
_publ_author_name
'Zhou, Xingqin'
'Qin, Xiaofen'
'Zhang, Jiankang'

_publ_section_title
;
 2-(4-Methylphenyl)-2<i>H</i>-indazole
;
_journal_coeditor_code IM2233
_journal_issue 11
_journal_name_full 'Acta Crystallographica Section E'
_journal_page_first o2732
_journal_paper_doi 10.1107/S1600536810038948
_journal_volume 66
_journal_year 2010
_chemical_formula_iupac 'C14 H12 N2'
_chemical_formula_moiety 'C14 H12 N2'
_chemical_formula_sum 'C14 H12 N2'
_chemical_formula_weight 208.26
_chemical_name_systematic
;
2-(4-Methylphenyl)-2<i>H</i>-indazole
;
_space_group_IT_number 14
_symmetry_cell_setting monoclinic
_symmetry_space_group_name_Hall '-P 2yn'
_symmetry_space_group_name_H-M 'P 1 21/n 1'
_atom_sites_solution_hydrogens geom
_atom_sites_solution_primary direct
_atom_sites_solution_secondary difmap
_cell_angle_alpha 90.00
_cell_angle_beta 93.636(5)
_cell_angle_gamma 90.00
_cell_formula_units_Z 4
_cell_length_a 12.539(4)
_cell_length_b 6.029(2)
_cell_length_c 14.401(5)
_cell_measurement_reflns_used 1425
_cell_measurement_temperature 298(2)
_cell_measurement_theta_max 24.41
_cell_measurement_theta_min 2.835
_cell_volume 1086.5(6)
_computing_cell_refinement 'SAINT (Bruker, 1998)'
_computing_data_collection 'SMART (Bruker, 1998)'
_computing_data_reduction 'SAINT (Bruker, 1999)'
_computing_molecular_graphics 'SHELXTL (Sheldrick, 2008)'
_computing_publication_material 'SHELXTL (Sheldrick, 2008)'
_computing_structure_refinement 'SHELXL97 (Sheldrick, 2008)'
_computing_structure_solution 'SHELXS97 (Sheldrick, 2008)'
_diffrn_ambient_temperature 298(2)
_diffrn_measured_fraction_theta_full 0.997
_diffrn_measured_fraction_theta_max 0.997
_diffrn_measurement_device_type 'Bruker SMART CCD area-detector'
_diffrn_measurement_method 'phi and omega scans'
_diffrn_radiation_monochromator graphite
_diffrn_radiation_source 'fine-focus sealed tube'
_diffrn_radiation_type MoK\a
_diffrn_radiation_wavelength 0.71073
_diffrn_reflns_av_R_equivalents 0.0387
_diffrn_reflns_av_sigmaI/netI 0.0373
_diffrn_reflns_limit_h_max 14
_diffrn_reflns_limit_h_min -12
_diffrn_reflns_limit_k_max 7
_diffrn_reflns_limit_k_min -7
_diffrn_reflns_limit_l_max 15
_diffrn_reflns_limit_l_min -17
_diffrn_reflns_number 5372
_diffrn_reflns_theta_full 25.01
_diffrn_reflns_theta_max 25.01
_diffrn_reflns_theta_min 2.22
_exptl_absorpt_coefficient_mu 0.076
_exptl_absorpt_correction_T_max 0.9799
_exptl_absorpt_correction_T_min 0.9691
_exptl_absorpt_correction_type multi-scan
_exptl_absorpt_process_details '(SADABS; Sheldrick, 1996)'
_exptl_crystal_colour colorless
_exptl_crystal_density_diffrn 1.273
_exptl_crystal_density_method 'not measured'
_exptl_crystal_description prism
_exptl_crystal_F_000 440
_exptl_crystal_size_max 0.48
_exptl_crystal_size_mid 0.34
_exptl_crystal_size_min 0.31
_refine_diff_density_max 0.270
_refine_diff_density_min -0.262
_refine_ls_extinction_method none
_refine_ls_goodness_of_fit_ref 1.028
_refine_ls_hydrogen_treatment constr
_refine_ls_matrix_type full
_refine_ls_number_parameters 145
_refine_ls_number_reflns 1911
_refine_ls_number_restraints 0
_refine_ls_restrained_S_all 1.028
_refine_ls_R_factor_all 0.0805
_refine_ls_R_factor_gt 0.0491
_refine_ls_shift/su_max 0.000
_refine_ls_shift/su_mean 0.000
_refine_ls_structure_factor_coef Fsqd
_refine_ls_weighting_details 'calc w=1/[\s^2^(Fo^2^)+(0.0692P)^2^+0.1862P] where P=(Fo^2^+2Fc^2^)/3'
_refine_ls_weighting_scheme calc
_refine_ls_wR_factor_gt 0.1160
_refine_ls_wR_factor_ref 0.1398
_reflns_number_gt 1236
_reflns_number_total 1915
_reflns_threshold_expression I>2\s(I)
_cod_data_source_file im2233.cif
_cod_data_source_block I
_cod_original_cell_volume 1086.4(6)
_cod_original_sg_symbol_H-M 'P 21/n'
_cod_database_code 2227656
_cod_database_fobs_code 2227656

loop_
_symmetry_equiv_pos_as_xyz
'x, y, z'
'-x+1/2, y+1/2, -z+1/2'
'-x, -y, -z'
'x-1/2, -y-1/2, z-1/2'

loop_
_atom_site_type_symbol
_atom_site_label
_atom_site_fract_x
_atom_site_fract_y
_atom_site_fract_z
_atom_site_U_iso_or_equiv
_atom_site_adp_type
_atom_site_calc_flag
_atom_site_refinement_flags
_atom_site_occupancy
_atom_site_disorder_assembly
_atom_site_disorder_group
N N1 0.57580(13) 0.0040(3) 0.35143(12) 0.0442(5) Uani d . 1 . .
N N2 0.55544(13) 0.2100(3) 0.38504(11) 0.0420(5) Uani d . 1 . .
C C1 0.64349(16) 0.3229(4) 0.41472(14) 0.0457(6) Uani d . 1 . .
H H1 0.6458 0.4648 0.4401 0.055 Uiso calc R 1 . .
C C2 0.72979(16) 0.1879(4) 0.40029(13) 0.0433(5) Uani d . 1 . .
C C3 0.84218(17) 0.2057(4) 0.41335(16) 0.0566(7) Uani d . 1 . .
H H3 0.8738 0.3327 0.4393 0.068 Uiso calc R 1 . .
C C4 0.90270(19) 0.0330(5) 0.38714(17) 0.0631(7) Uani d . 1 . .
H H4 0.9767 0.0421 0.3958 0.076 Uiso calc R 1 . .
C C5 0.85600(18) -0.1603(4) 0.34703(16) 0.0573(7) Uani d . 1 . .
H H5 0.9002 -0.2748 0.3295 0.069 Uiso calc R 1 . .
C C6 0.74854(17) -0.1839(4) 0.33324(15) 0.0490(6) Uani d . 1 . .
H H6 0.7188 -0.3122 0.3067 0.059 Uiso calc R 1 . .
C C7 0.68372(16) -0.0084(3) 0.36036(13) 0.0409(5) Uani d . 1 . .
C C8 0.44707(16) 0.2872(3) 0.38157(13) 0.0417(5) Uani d . 1 . .
C C9 0.36778(16) 0.1513(4) 0.41005(14) 0.0473(6) Uani d . 1 . .
H H9 0.3846 0.0112 0.4338 0.057 Uiso calc R 1 . .
C C10 0.26299(17) 0.2226(4) 0.40340(15) 0.0516(6) Uani d . 1 . .
H H10 0.2097 0.1297 0.4231 0.062 Uiso calc R 1 . .
C C11 0.23572(17) 0.4304(4) 0.36780(15) 0.0486(6) Uani d . 1 . .
C C12 0.31752(18) 0.5648(4) 0.34099(16) 0.0538(6) Uani d . 1 . .
H H12 0.3012 0.7054 0.3177 0.065 Uiso calc R 1 . .
C C13 0.42283(18) 0.4963(4) 0.34777(15) 0.0508(6) Uani d . 1 . .
H H13 0.4767 0.5901 0.3298 0.061 Uiso calc R 1 . .
C C14 0.12148(18) 0.5069(5) 0.35741(19) 0.0705(8) Uani d . 1 . .
H H14A 0.0757 0.3925 0.3788 0.106 Uiso calc R 1 . .
H H14B 0.1025 0.5382 0.2931 0.106 Uiso calc R 1 . .
H H14C 0.1133 0.6386 0.3937 0.106 Uiso calc R 1 . .

loop_
_atom_site_aniso_label
_atom_site_aniso_U_11
_atom_site_aniso_U_22
_atom_site_aniso_U_33
_atom_site_aniso_U_12
_atom_site_aniso_U_13
_atom_site_aniso_U_23
N1 0.0509(12) 0.0386(11) 0.0432(10) -0.0059(8) 0.0047(8) -0.0025(8)
N2 0.0471(10) 0.0377(10) 0.0415(10) -0.0048(8) 0.0052(8) -0.0015(8)
C1 0.0542(13) 0.0396(12) 0.0435(12) -0.0105(11) 0.0031(10) -0.0045(10)
C2 0.0475(13) 0.0466(13) 0.0358(11) -0.0073(10) 0.0036(9) 0.0012(10)
C3 0.0516(14) 0.0626(16) 0.0550(15) -0.0127(12) -0.0006(11) -0.0055(12)
C4 0.0455(14) 0.0786(19) 0.0649(16) -0.0015(13) 0.0008(11) 0.0010(14)
C5 0.0574(16) 0.0582(16) 0.0569(15) 0.0101(12) 0.0085(11) 0.0021(12)
C6 0.0571(14) 0.0443(13) 0.0462(13) -0.0015(11) 0.0089(10) 0.0016(10)
C7 0.0474(13) 0.0419(13) 0.0338(11) -0.0041(10) 0.0061(9) 0.0037(9)
C8 0.0481(12) 0.0409(13) 0.0360(11) -0.0024(10) 0.0034(9) -0.0015(9)
C9 0.0538(14) 0.0410(13) 0.0471(13) -0.0047(11) 0.0024(10) 0.0072(10)
C10 0.0494(14) 0.0526(15) 0.0530(14) -0.0080(11) 0.0044(10) 0.0026(11)
C11 0.0513(13) 0.0533(15) 0.0408(12) 0.0021(11) -0.0006(10) -0.0063(11)
C12 0.0639(16) 0.0453(14) 0.0516(14) 0.0050(12) -0.0002(11) 0.0034(11)
C13 0.0569(15) 0.0437(14) 0.0523(14) -0.0078(11) 0.0064(10) 0.0051(11)
C14 0.0573(16) 0.082(2) 0.0707(17) 0.0118(14) -0.0054(12) -0.0070(15)

loop_
_atom_type_symbol
_atom_type_description
_atom_type_scat_dispersion_real
_atom_type_scat_dispersion_imag
_atom_type_scat_source
C C 0.0033 0.0016 'International Tables Vol C Tables 4.2.6.8 and 6.1.1.4'
H H 0.0000 0.0000 'International Tables Vol C Tables 4.2.6.8 and 6.1.1.4'
N N 0.0061 0.0033 'International Tables Vol C Tables 4.2.6.8 and 6.1.1.4'

loop_
_geom_angle_atom_site_label_1
_geom_angle_atom_site_label_2
_geom_angle_atom_site_label_3
_geom_angle_site_symmetry_1
_geom_angle_site_symmetry_3
_geom_angle
_geom_angle_publ_flag
C7 N1 N2 . . 103.03(16) ?
C1 N2 N1 . . 113.95(17) ?
C1 N2 C8 . . 127.16(19) ?
N1 N2 C8 . . 118.82(16) ?
N2 C1 C2 . . 106.85(19) ?
N2 C1 H1 . . 126.6 ?
C2 C1 H1 . . 126.6 ?
C1 C2 C3 . . 136.0(2) ?
C1 C2 C7 . . 104.43(17) ?
C3 C2 C7 . . 119.5(2) ?
C4 C3 C2 . . 118.4(2) ?
C4 C3 H3 . . 120.8 ?
C2 C3 H3 . . 120.8 ?
C3 C4 C5 . . 121.5(2) ?
C3 C4 H4 . . 119.2 ?
C5 C4 H4 . . 119.2 ?
C6 C5 C4 . . 121.9(2) ?
C6 C5 H5 . . 119.0 ?
C4 C5 H5 . . 119.0 ?
C5 C6 C7 . . 117.8(2) ?
C5 C6 H6 . . 121.1 ?
C7 C6 H6 . . 121.1 ?
N1 C7 C6 . . 127.45(19) ?
N1 C7 C2 . . 111.74(18) ?
C6 C7 C2 . . 120.80(19) ?
C9 C8 C13 . . 120.3(2) ?
C9 C8 N2 . . 119.91(19) ?
C13 C8 N2 . . 119.78(19) ?
C8 C9 C10 . . 119.9(2) ?
C8 C9 H9 . . 120.1 ?
C10 C9 H9 . . 120.1 ?
C9 C10 C11 . . 121.2(2) ?
C9 C10 H10 . . 119.4 ?
C11 C10 H10 . . 119.4 ?
C12 C11 C10 . . 117.6(2) ?
C12 C11 C14 . . 120.8(2) ?
C10 C11 C14 . . 121.6(2) ?
C11 C12 C13 . . 121.9(2) ?
C11 C12 H12 . . 119.0 ?
C13 C12 H12 . . 119.0 ?
C8 C13 C12 . . 119.1(2) ?
C8 C13 H13 . . 120.4 ?
C12 C13 H13 . . 120.4 ?
C11 C14 H14A . . 109.5 ?
C11 C14 H14B . . 109.5 ?
H14A C14 H14B . . 109.5 ?
C11 C14 H14C . . 109.5 ?
H14A C14 H14C . . 109.5 ?
H14B C14 H14C . . 109.5 ?

loop_
_geom_bond_atom_site_label_1
_geom_bond_atom_site_label_2
_geom_bond_site_symmetry_2
_geom_bond_distance
_geom_bond_publ_flag
N1 C7 . 1.353(2) ?
N1 N2 . 1.362(2) ?
N2 C1 . 1.344(2) ?
N2 C8 . 1.434(3) ?
C1 C2 . 1.380(3) ?
C1 H1 . 0.9300 ?
C2 C3 . 1.414(3) ?
C2 C7 . 1.422(3) ?
C3 C4 . 1.356(3) ?
C3 H3 . 0.9300 ?
C4 C5 . 1.411(3) ?
C4 H4 . 0.9300 ?
C5 C6 . 1.357(3) ?
C5 H5 . 0.9300 ?
C6 C7 . 1.405(3) ?
C6 H6 . 0.9300 ?
C8 C9 . 1.371(3) ?
C8 C13 . 1.378(3) ?
C9 C10 . 1.380(3) ?
C9 H9 . 0.9300 ?
C10 C11 . 1.388(3) ?
C10 H10 . 0.9300 ?
C11 C12 . 1.381(3) ?
C11 C14 . 1.503(3) ?
C12 C13 . 1.381(3) ?
C12 H12 . 0.9300 ?
C13 H13 . 0.9300 ?
C14 H14A . 0.9600 ?
C14 H14B . 0.9600 ?
C14 H14C . 0.9600 ?

loop_
_cod_related_entry_id
_cod_related_entry_database
_cod_related_entry_code
1 ChemSpider 9249760
